data_4301700
loop_
_publ_author_name
'Masataka Oishi'
'Hiroharu Suzuki'

_publ_section_title
;
Zirconocene-Iridium Hydrido Complexes: Arene Carbon-Hydrogen Bond
Activation and Formation of a Planar Square Zr2Ir2 Complex
;
_journal_name_full 'Inorganic Chemistry'
_journal_page_first 2349
_journal_page_last 2351
_journal_paper_doi 10.1021/ic8020113
_journal_volume 48
_journal_year 2009
_chemical_formula_sum 'C40 H54 Ir2 Zr2'
_chemical_formula_weight 1101.67
_chemical_name_systematic
; 
 ? 
;
_space_group_IT_number 61
_symmetry_cell_setting orthorhombic
_symmetry_space_group_name_Hall '-P 2ac 2ab'
_symmetry_space_group_name_H-M 'P b c a'
_atom_sites_solution_hydrogens geom
_atom_sites_solution_primary direct
_atom_sites_solution_secondary difmap
_audit_creation_method SHELXL-97
_cell_angle_alpha 90.00
_cell_angle_beta 90.00
_cell_angle_gamma 90.00
_cell_formula_units_Z 4
_cell_length_a 14.0819(9)
_cell_length_b 14.7967(8)
_cell_length_c 16.8374(8)
_cell_measurement_reflns_used 32151
_cell_measurement_temperature 153(2)
_cell_measurement_theta_max 30.00
_cell_measurement_theta_min 3.26
_cell_volume 3508.3(3)
_computing_cell_refinement 'PROCESS-AUTO (T.Higashi, 1998)'
_computing_data_collection 'PROCESS-AUTO (T.Higashi, 1998)'
_computing_data_reduction 'PROCESS-AUTO (T.Higashi, 1998)'
_computing_molecular_graphics 'ORTEX (P.McArdle, 1995)'
_computing_publication_material SHELXL-97
_computing_structure_refinement 'SHELXL-97 (Sheldrick, 1997)'
_computing_structure_solution 'SHELXS-97 (Sheldrick, 1990)'
_diffrn_ambient_temperature 153(2)
_diffrn_detector_area_resol_mean 100
_diffrn_measured_fraction_theta_full 0.987
_diffrn_measured_fraction_theta_max 0.987
_diffrn_measurement_device_type 'Rigaku R-AXIS RAPID Imaging Plate'
_diffrn_measurement_method 'oscillation photograph'
_diffrn_radiation_monochromator graphite
_diffrn_radiation_source 'Rigaku Rotating Anode ultraX18'
_diffrn_radiation_wavelength 0.77000
_diffrn_reflns_av_R_equivalents 0.0587
_diffrn_reflns_av_sigmaI/netI 0.0378
_diffrn_reflns_limit_h_max 18
_diffrn_reflns_limit_h_min -18
_diffrn_reflns_limit_k_max 18
_diffrn_reflns_limit_k_min -19
_diffrn_reflns_limit_l_max 21
_diffrn_reflns_limit_l_min -21
_diffrn_reflns_number 32151
_diffrn_reflns_theta_full 30.00
_diffrn_reflns_theta_max 30.00
_diffrn_reflns_theta_min 3.26
_exptl_absorpt_coefficient_mu 8.167
_exptl_absorpt_correction_T_max 0.4285
_exptl_absorpt_correction_T_min 0.3412
_exptl_absorpt_correction_type numerical
_exptl_absorpt_process_details 'NUMABS (T.Higashi, 1999)'
_exptl_crystal_colour red
_exptl_crystal_density_diffrn 2.086
_exptl_crystal_density_meas ?
_exptl_crystal_density_method .
_exptl_crystal_description block
_exptl_crystal_F_000 2112
_exptl_crystal_size_max 0.200
_exptl_crystal_size_mid 0.100
_exptl_crystal_size_min 0.100
_refine_diff_density_max 1.085
_refine_diff_density_min -1.698
_refine_diff_density_rms 0.173
_refine_ls_extinction_method none
_refine_ls_goodness_of_fit_ref 0.886
_refine_ls_hydrogen_treatment ref
_refine_ls_matrix_type full
_refine_ls_number_parameters 207
_refine_ls_number_reflns 3972
_refine_ls_number_restraints 0
_refine_ls_restrained_S_all 0.886
_refine_ls_R_factor_all 0.0395
_refine_ls_R_factor_gt 0.0360
_refine_ls_shift/su_max 0.002
_refine_ls_shift/su_mean 0.000
_refine_ls_structure_factor_coef Fsqd
_refine_ls_weighting_details 'calc w=1/[\s^2^(Fo^2^)+(0.0245P)^2^+28.5292P] where P=(Fo^2^+2Fc^2^)/3'
_refine_ls_weighting_scheme calc
_refine_ls_wR_factor_gt 0.0839
_refine_ls_wR_factor_ref 0.0858
_reflns_number_gt 3673
_reflns_number_total 4416
_reflns_threshold_expression >2sigma(I)
_cod_data_source_file ic8020113_si_003_5.cif
_cod_data_source_block 2a
_cod_depositor_comments
;
The following automatic conversions were performed:
'_symmetry_cell_setting' value 'Orthorhombic' changed to 'orthorhombic'
according to '/home/saulius/struct/CIF-dictionaries/cif_core.dic'
dictionary named 'cif_core.dic' version 2.4.1 from 2010-06-29.

Automatic conversion script
Id: cif_fix_enum 1527 2010-12-29 10:47:43Z saulius 
;
_cod_database_code 4301700

loop_
_symmetry_equiv_pos_as_xyz
'x, y, z'
'-x+1/2, -y, z+1/2'
'-x, y+1/2, -z+1/2'
'x+1/2, -y+1/2, -z'
'-x, -y, -z'
'x-1/2, y, -z-1/2'
'x, -y-1/2, z-1/2'
'-x-1/2, y-1/2, z'

loop_
_atom_site_label
_atom_site_type_symbol
_atom_site_fract_x
_atom_site_fract_y
_atom_site_fract_z
_atom_site_U_iso_or_equiv
_atom_site_adp_type
_atom_site_occupancy
_atom_site_symmetry_multiplicity
_atom_site_calc_flag
_atom_site_refinement_flags
_atom_site_disorder_assembly
_atom_site_disorder_group
Ir1 Ir 0.104624(15) 0.103355(15) 0.512449(13) 0.02079(9) Uani 1 1 d . . .
Zr1 Zr 0.00795(4) -0.02487(4) 0.60590(3) 0.02096(13) Uani 1 1 d . . .
C1 C -0.1202(6) 0.1011(5) 0.6370(5) 0.0428(18) Uani 1 1 d . . .
C2 C -0.1574(5) 0.0204(6) 0.6624(5) 0.0438(18) Uani 1 1 d . . .
C3 C -0.1044(6) -0.0147(6) 0.7243(5) 0.048(2) Uani 1 1 d . . .
C4 C -0.0302(6) 0.0494(7) 0.7400(4) 0.051(2) Uani 1 1 d . . .
C5 C -0.0401(6) 0.1198(5) 0.6857(5) 0.048(2) Uani 1 1 d . . .
C6 C 0.0959(6) -0.1792(5) 0.5947(5) 0.0433(18) Uani 1 1 d . . .
C7 C 0.1671(5) -0.1135(6) 0.5958(5) 0.0451(19) Uani 1 1 d . . .
C8 C 0.1639(6) -0.0720(6) 0.6733(6) 0.050(2) Uani 1 1 d . . .
C9 C 0.0912(6) -0.1150(6) 0.7156(5) 0.052(2) Uani 1 1 d . . .
C10 C 0.0492(6) -0.1786(6) 0.6675(5) 0.049(2) Uani 1 1 d . . .
C11 C 0.2369(4) 0.1768(4) 0.4656(4) 0.0254(12) Uani 1 1 d . . .
C12 C 0.1635(5) 0.2429(4) 0.4758(4) 0.0277(13) Uani 1 1 d . . .
C13 C 0.1413(4) 0.2458(4) 0.5593(4) 0.0292(13) Uani 1 1 d . . .
C14 C 0.2022(5) 0.1851(4) 0.6003(4) 0.0312(14) Uani 1 1 d . . .
C15 C 0.2584(5) 0.1391(4) 0.5429(4) 0.0305(14) Uani 1 1 d . . .
C16 C 0.2931(5) 0.1598(5) 0.3901(5) 0.0432(18) Uani 1 1 d . . .
C17 C 0.1297(6) 0.3101(5) 0.4150(5) 0.0434(18) Uani 1 1 d . . .
C18 C 0.0755(6) 0.3159(5) 0.5956(5) 0.048(2) Uani 1 1 d . . .
C19 C 0.2151(7) 0.1804(6) 0.6896(4) 0.052(2) Uani 1 1 d . . .
C20 C 0.3397(5) 0.0752(6) 0.5598(6) 0.048(2) Uani 1 1 d . . .
H21 H 0.114(5) 0.000(5) 0.491(4) 0.025(18) Uiso 1 1 d . . .
H22 H -0.009(6) 0.104(6) 0.521(5) 0.05(3) Uiso 1 1 d . . .

loop_
_atom_site_aniso_label
_atom_site_aniso_U_11
_atom_site_aniso_U_22
_atom_site_aniso_U_33
_atom_site_aniso_U_23
_atom_site_aniso_U_13
_atom_site_aniso_U_12
Ir1 0.02255(13) 0.01961(13) 0.02021(13) 0.00017(8) 0.00144(8) -0.00225(8)
Zr1 0.0251(3) 0.0216(3) 0.0162(2) -0.0001(2) -0.0002(2) -0.0015(2)
C1 0.049(4) 0.040(4) 0.039(4) -0.006(3) 0.018(3) 0.009(3)
C2 0.037(4) 0.046(5) 0.048(4) -0.017(4) 0.017(3) 0.001(3)
C3 0.058(5) 0.042(5) 0.043(4) 0.010(4) 0.024(4) 0.006(4)
C4 0.052(5) 0.074(6) 0.026(4) -0.020(4) 0.004(3) 0.014(4)
C5 0.058(5) 0.036(4) 0.051(5) -0.025(4) 0.031(4) -0.016(4)
C6 0.051(4) 0.025(4) 0.054(5) -0.005(3) -0.014(4) 0.015(3)
C7 0.030(4) 0.051(5) 0.055(5) 0.019(4) 0.002(3) 0.020(3)
C8 0.039(4) 0.035(4) 0.077(6) 0.003(4) -0.031(4) 0.003(3)
C9 0.058(5) 0.060(6) 0.039(4) 0.020(4) -0.013(4) 0.008(4)
C10 0.054(5) 0.036(4) 0.057(5) 0.020(4) -0.012(4) -0.002(4)
C11 0.025(3) 0.021(3) 0.030(3) -0.001(2) 0.002(2) -0.007(2)
C12 0.029(3) 0.022(3) 0.032(3) 0.001(3) -0.003(2) -0.004(2)
C13 0.032(3) 0.025(3) 0.031(3) -0.005(3) 0.006(3) -0.007(3)
C14 0.039(4) 0.026(3) 0.029(3) 0.001(3) -0.009(3) -0.016(3)
C15 0.030(3) 0.022(3) 0.040(4) 0.001(3) -0.006(3) -0.005(2)
C16 0.040(4) 0.042(4) 0.047(4) -0.009(3) 0.019(3) -0.010(3)
C17 0.046(4) 0.033(4) 0.051(4) 0.016(3) -0.009(3) -0.005(3)
C18 0.049(4) 0.031(4) 0.064(5) -0.024(4) 0.021(4) -0.005(3)
C19 0.077(6) 0.053(5) 0.025(3) 0.001(3) -0.012(4) -0.032(4)
C20 0.035(4) 0.040(4) 0.070(6) 0.008(4) -0.014(4) 0.000(3)

loop_
_atom_type_symbol
_atom_type_description
_atom_type_scat_dispersion_real
_atom_type_scat_dispersion_imag
_atom_type_scat_source
C C 0.0033 0.0016 'International Tables Vol C Tables 4.2.6.8 and 6.1.1.4'
H H 0.0000 0.0000 'International Tables Vol C Tables 4.2.6.8 and 6.1.1.4'
Ir Ir -1.4442 7.9887 'International Tables Vol C Tables 4.2.6.8 and 6.1.1.4'
Zr Zr -2.9673 0.5597 'International Tables Vol C Tables 4.2.6.8 and 6.1.1.4'

loop_
_geom_angle_atom_site_label_1
_geom_angle_atom_site_label_2
_geom_angle_atom_site_label_3
_geom_angle
_geom_angle_site_symmetry_1
_geom_angle_site_symmetry_3
_geom_angle_publ_flag
C11 Ir1 C15 36.8(2) . . ?
C11 Ir1 C12 36.3(2) . . ?
C15 Ir1 C12 60.9(2) . . ?
C11 Ir1 C14 60.0(2) . . ?
C15 Ir1 C14 35.7(2) . . ?
C12 Ir1 C14 59.9(2) . . ?
C11 Ir1 C13 60.3(2) . . ?
C15 Ir1 C13 60.0(2) . . ?
C12 Ir1 C13 36.4(2) . . ?
C14 Ir1 C13 35.5(2) . . ?
C11 Ir1 Zr1 114.27(15) . 5_556 ?
C15 Ir1 Zr1 142.36(18) . 5_556 ?
C12 Ir1 Zr1 112.58(15) . 5_556 ?
C14 Ir1 Zr1 172.53(16) . 5_556 ?
C13 Ir1 Zr1 138.49(17) . 5_556 ?
C11 Ir1 Zr1 154.55(16) . . ?
C15 Ir1 Zr1 119.23(17) . . ?
C12 Ir1 Zr1 157.74(16) . . ?
C14 Ir1 Zr1 106.08(16) . . ?
C13 Ir1 Zr1 122.17(16) . . ?
Zr1 Ir1 Zr1 81.048(18) 5_556 . ?
C3 Zr1 C9 75.6(3) . . ?
C3 Zr1 C8 101.6(3) . . ?
C9 Zr1 C8 31.7(3) . . ?
C3 Zr1 C4 32.6(3) . . ?
C9 Zr1 C4 71.6(3) . . ?
C8 Zr1 C4 84.6(3) . . ?
C3 Zr1 C10 82.9(3) . . ?
C9 Zr1 C10 31.1(3) . . ?
C8 Zr1 C10 52.2(3) . . ?
C4 Zr1 C10 94.1(3) . . ?
C3 Zr1 C2 31.1(3) . . ?
C9 Zr1 C2 106.3(3) . . ?
C8 Zr1 C2 132.3(3) . . ?
C4 Zr1 C2 51.8(3) . . ?
C10 Zr1 C2 106.4(3) . . ?
C3 Zr1 C7 128.0(3) . . ?
C9 Zr1 C7 52.5(3) . . ?
C8 Zr1 C7 32.4(3) . . ?
C4 Zr1 C7 116.9(3) . . ?
C10 Zr1 C7 52.0(3) . . ?
C2 Zr1 C7 157.5(3) . . ?
C3 Zr1 C6 113.8(3) . . ?
C9 Zr1 C6 51.5(3) . . ?
C8 Zr1 C6 52.2(3) . . ?
C4 Zr1 C6 122.5(3) . . ?
C10 Zr1 C6 31.2(3) . . ?
C2 Zr1 C6 132.6(3) . . ?
C7 Zr1 C6 31.1(3) . . ?
C3 Zr1 C5 52.4(3) . . ?
C9 Zr1 C5 100.0(3) . . ?
C8 Zr1 C5 102.5(3) . . ?
C4 Zr1 C5 31.2(3) . . ?
C10 Zr1 C5 125.2(3) . . ?
C2 Zr1 C5 51.0(2) . . ?
C7 Zr1 C5 132.0(3) . . ?
C6 Zr1 C5 151.3(3) . . ?
C3 Zr1 C1 51.7(3) . . ?
C9 Zr1 C1 122.4(3) . . ?
C8 Zr1 C1 133.4(3) . . ?
C4 Zr1 C1 51.8(3) . . ?
C10 Zr1 C1 134.3(3) . . ?
C2 Zr1 C1 30.3(2) . . ?
C7 Zr1 C1 162.7(3) . . ?
C6 Zr1 C1 162.9(3) . . ?
C5 Zr1 C1 31.3(3) . . ?
C3 Zr1 Ir1 103.3(2) . 5_556 ?
C9 Zr1 Ir1 123.8(2) . 5_556 ?
C8 Zr1 Ir1 133.3(2) . 5_556 ?
C4 Zr1 Ir1 133.3(2) . 5_556 ?
C10 Zr1 Ir1 92.8(2) . 5_556 ?
C2 Zr1 Ir1 81.97(18) . 5_556 ?
C7 Zr1 Ir1 103.4(2) . 5_556 ?
C6 Zr1 Ir1 81.61(17) . 5_556 ?
C5 Zr1 Ir1 124.0(2) . 5_556 ?
C1 Zr1 Ir1 92.71(19) . 5_556 ?
C3 Zr1 Ir1 134.21(19) . . ?
C9 Zr1 Ir1 122.2(2) . . ?
C8 Zr1 Ir1 90.9(2) . . ?
C4 Zr1 Ir1 107.7(2) . . ?
C10 Zr1 Ir1 135.5(2) . . ?
C2 Zr1 Ir1 117.6(2) . . ?
C7 Zr1 Ir1 83.48(18) . . ?
C6 Zr1 Ir1 108.7(2) . . ?
C5 Zr1 Ir1 81.99(17) . . ?
C1 Zr1 Ir1 88.04(18) . . ?
Ir1 Zr1 Ir1 98.952(18) 5_556 . ?
C2 C1 C5 107.1(8) . . ?
C2 C1 Zr1 73.1(4) . . ?
C5 C1 Zr1 73.1(4) . . ?
C3 C2 C1 110.8(8) . . ?
C3 C2 Zr1 72.3(4) . . ?
C1 C2 Zr1 76.6(4) . . ?
C2 C3 C4 106.5(7) . . ?
C2 C3 Zr1 76.5(4) . . ?
C4 C3 Zr1 74.4(4) . . ?
C5 C4 C3 107.4(7) . . ?
C5 C4 Zr1 76.3(4) . . ?
C3 C4 Zr1 73.0(4) . . ?
C4 C5 C1 108.2(7) . . ?
C4 C5 Zr1 72.5(4) . . ?
C1 C5 Zr1 75.5(4) . . ?
C10 C6 C7 108.8(7) . . ?
C10 C6 Zr1 72.9(4) . . ?
C7 C6 Zr1 74.3(4) . . ?
C6 C7 C8 106.6(7) . . ?
C6 C7 Zr1 74.5(4) . . ?
C8 C7 Zr1 72.5(4) . . ?
C9 C8 C7 106.8(7) . . ?
C9 C8 Zr1 73.9(4) . . ?
C7 C8 Zr1 75.1(4) . . ?
C10 C9 C8 109.0(8) . . ?
C10 C9 Zr1 74.6(4) . . ?
C8 C9 Zr1 74.4(4) . . ?
C9 C10 C6 108.7(8) . . ?
C9 C10 Zr1 74.3(5) . . ?
C6 C10 Zr1 75.9(4) . . ?
C15 C11 C12 107.8(5) . . ?
C15 C11 C16 125.5(6) . . ?
C12 C11 C16 126.1(6) . . ?
C15 C11 Ir1 71.2(3) . . ?
C12 C11 Ir1 72.3(3) . . ?
C16 C11 Ir1 129.2(4) . . ?
C13 C12 C11 107.0(5) . . ?
C13 C12 C17 125.2(6) . . ?
C11 C12 C17 126.7(6) . . ?
C13 C12 Ir1 71.8(4) . . ?
C11 C12 Ir1 71.4(3) . . ?
C17 C12 Ir1 131.2(5) . . ?
C12 C13 C14 109.0(6) . . ?
C12 C13 C18 123.0(6) . . ?
C14 C13 C18 127.1(6) . . ?
C12 C13 Ir1 71.9(4) . . ?
C14 C13 Ir1 74.0(4) . . ?
C18 C13 Ir1 128.6(5) . . ?
C15 C14 C13 107.9(5) . . ?
C15 C14 C19 125.8(7) . . ?
C13 C14 C19 125.7(7) . . ?
C15 C14 Ir1 69.6(3) . . ?
C13 C14 Ir1 70.6(3) . . ?
C19 C14 Ir1 132.1(5) . . ?
C14 C15 C11 108.1(6) . . ?
C14 C15 C20 126.3(7) . . ?
C11 C15 C20 124.6(7) . . ?
C14 C15 Ir1 74.7(4) . . ?
C11 C15 Ir1 71.9(3) . . ?
C20 C15 Ir1 127.9(5) . . ?

loop_
_geom_bond_atom_site_label_1
_geom_bond_atom_site_label_2
_geom_bond_distance
_geom_bond_site_symmetry_2
_geom_bond_publ_flag
Ir1 C11 2.297(6) . ?
Ir1 C15 2.287(6) . ?
Ir1 C12 2.310(6) . ?
Ir1 C14 2.353(6) . ?
Ir1 C13 2.309(6) . ?
Ir1 Zr1 2.7987(6) 5_556 ?
Ir1 Zr1 2.8158(6) . ?
Zr1 C3 2.549(7) . ?
Zr1 C9 2.563(7) . ?
Zr1 C8 2.568(7) . ?
Zr1 C4 2.568(7) . ?
Zr1 C10 2.566(8) . ?
Zr1 C2 2.602(7) . ?
Zr1 C7 2.602(7) . ?
Zr1 C6 2.605(7) . ?
Zr1 C5 2.616(7) . ?
Zr1 C1 2.647(7) . ?
Zr1 Ir1 2.7987(6) 5_556 ?
C1 C2 1.372(11) . ?
C1 C5 1.420(12) . ?
C2 C3 1.383(12) . ?
C3 C4 1.436(13) . ?
C4 C5 1.394(13) . ?
C6 C10 1.391(12) . ?
C6 C7 1.398(12) . ?
C7 C8 1.442(13) . ?
C8 C9 1.401(13) . ?
C9 C10 1.374(13) . ?
C11 C15 1.448(9) . ?
C11 C12 1.435(9) . ?
C11 C16 1.518(9) . ?
C12 C13 1.441(9) . ?
C12 C17 1.503(9) . ?
C13 C14 1.421(9) . ?
C13 C18 1.520(9) . ?
C14 C15 1.423(10) . ?
C14 C19 1.515(9) . ?
C15 C20 1.512(10) . ?

loop_
_geom_torsion_atom_site_label_1
_geom_torsion_atom_site_label_2
_geom_torsion_atom_site_label_3
_geom_torsion_atom_site_label_4
_geom_torsion
_geom_torsion_site_symmetry_1
_geom_torsion_site_symmetry_2
_geom_torsion_site_symmetry_3
_geom_torsion_site_symmetry_4
_geom_torsion_publ_flag
C11 Ir1 Zr1 C3 111.9(5) . . . . ?
C15 Ir1 Zr1 C3 95.3(4) . . . . ?
C12 Ir1 Zr1 C3 11.4(5) . . . . ?
C14 Ir1 Zr1 C3 59.2(4) . . . . ?
C13 Ir1 Zr1 C3 24.3(4) . . . . ?
Zr1 Ir1 Zr1 C3 -118.5(3) 5_556 . . . ?
C11 Ir1 Zr1 C9 10.3(5) . . . . ?
C15 Ir1 Zr1 C9 -6.3(3) . . . . ?
C12 Ir1 Zr1 C9 -90.3(5) . . . . ?
C14 Ir1 Zr1 C9 -42.4(3) . . . . ?
C13 Ir1 Zr1 C9 -77.4(3) . . . . ?
Zr1 Ir1 Zr1 C9 139.8(3) 5_556 . . . ?
C11 Ir1 Zr1 C8 4.6(4) . . . . ?
C15 Ir1 Zr1 C8 -11.9(3) . . . . ?
C12 Ir1 Zr1 C8 -95.9(5) . . . . ?
C14 Ir1 Zr1 C8 -48.1(3) . . . . ?
C13 Ir1 Zr1 C8 -83.0(3) . . . . ?
Zr1 Ir1 Zr1 C8 134.2(2) 5_556 . . . ?
C11 Ir1 Zr1 C4 89.3(4) . . . . ?
C15 Ir1 Zr1 C4 72.7(3) . . . . ?
C12 Ir1 Zr1 C4 -11.2(5) . . . . ?
C14 Ir1 Zr1 C4 36.6(3) . . . . ?
C13 Ir1 Zr1 C4 1.7(3) . . . . ?
Zr1 Ir1 Zr1 C4 -141.1(2) 5_556 . . . ?
C11 Ir1 Zr1 C10 -26.3(5) . . . . ?
C15 Ir1 Zr1 C10 -42.8(4) . . . . ?
C12 Ir1 Zr1 C10 -126.8(5) . . . . ?
C14 Ir1 Zr1 C10 -79.0(3) . . . . ?
C13 Ir1 Zr1 C10 -113.9(4) . . . . ?
Zr1 Ir1 Zr1 C10 103.3(3) 5_556 . . . ?
C11 Ir1 Zr1 C2 144.8(4) . . . . ?
C15 Ir1 Zr1 C2 128.3(3) . . . . ?
C12 Ir1 Zr1 C2 44.3(5) . . . . ?
C14 Ir1 Zr1 C2 92.1(3) . . . . ?
C13 Ir1 Zr1 C2 57.2(3) . . . . ?
Zr1 Ir1 Zr1 C2 -85.6(2) 5_556 . . . ?
C11 Ir1 Zr1 C7 -27.0(4) . . . . ?
C15 Ir1 Zr1 C7 -43.5(3) . . . . ?
C12 Ir1 Zr1 C7 -127.5(5) . . . . ?
C14 Ir1 Zr1 C7 -79.7(3) . . . . ?
C13 Ir1 Zr1 C7 -114.6(3) . . . . ?
Zr1 Ir1 Zr1 C7 102.6(2) 5_556 . . . ?
C11 Ir1 Zr1 C6 -45.5(4) . . . . ?
C15 Ir1 Zr1 C6 -62.0(3) . . . . ?
C12 Ir1 Zr1 C6 -146.0(4) . . . . ?
C14 Ir1 Zr1 C6 -98.2(3) . . . . ?
C13 Ir1 Zr1 C6 -133.1(3) . . . . ?
Zr1 Ir1 Zr1 C6 84.11(18) 5_556 . . . ?
C11 Ir1 Zr1 C5 107.1(4) . . . . ?
C15 Ir1 Zr1 C5 90.6(3) . . . . ?
C12 Ir1 Zr1 C5 6.6(5) . . . . ?
C14 Ir1 Zr1 C5 54.4(3) . . . . ?
C13 Ir1 Zr1 C5 19.5(3) . . . . ?
Zr1 Ir1 Zr1 C5 -123.3(2) 5_556 . . . ?
C11 Ir1 Zr1 C1 138.0(4) . . . . ?
C15 Ir1 Zr1 C1 121.4(3) . . . . ?
C12 Ir1 Zr1 C1 37.5(5) . . . . ?
C14 Ir1 Zr1 C1 85.3(3) . . . . ?
C13 Ir1 Zr1 C1 50.4(3) . . . . ?
Zr1 Ir1 Zr1 C1 -92.44(19) 5_556 . . . ?
C11 Ir1 Zr1 Ir1 -129.6(4) . . . 5_556 ?
C15 Ir1 Zr1 Ir1 -146.1(2) . . . 5_556 ?
C12 Ir1 Zr1 Ir1 129.9(4) . . . 5_556 ?
C14 Ir1 Zr1 Ir1 177.70(19) . . . 5_556 ?
C13 Ir1 Zr1 Ir1 142.8(2) . . . 5_556 ?
Zr1 Ir1 Zr1 Ir1 0.0 5_556 . . 5_556 ?
C3 Zr1 C1 C2 -35.8(5) . . . . ?
C9 Zr1 C1 C2 -64.6(6) . . . . ?
C8 Zr1 C1 C2 -102.7(6) . . . . ?
C4 Zr1 C1 C2 -77.7(6) . . . . ?
C10 Zr1 C1 C2 -27.5(7) . . . . ?
C7 Zr1 C1 C2 -131.7(8) . . . . ?
C6 Zr1 C1 C2 -0.9(12) . . . . ?
C5 Zr1 C1 C2 -114.4(7) . . . . ?
Ir1 Zr1 C1 C2 69.0(5) 5_556 . . . ?
Ir1 Zr1 C1 C2 167.9(5) . . . . ?
C3 Zr1 C1 C5 78.6(5) . . . . ?
C9 Zr1 C1 C5 49.8(6) . . . . ?
C8 Zr1 C1 C5 11.7(6) . . . . ?
C4 Zr1 C1 C5 36.7(5) . . . . ?
C10 Zr1 C1 C5 86.8(6) . . . . ?
C2 Zr1 C1 C5 114.4(7) . . . . ?
C7 Zr1 C1 C5 -17.3(11) . . . . ?
C6 Zr1 C1 C5 113.4(9) . . . . ?
Ir1 Zr1 C1 C5 -176.6(4) 5_556 . . . ?
Ir1 Zr1 C1 C5 -77.8(4) . . . . ?
C5 C1 C2 C3 -0.9(8) . . . . ?
Zr1 C1 C2 C3 64.9(5) . . . . ?
C5 C1 C2 Zr1 -65.8(5) . . . . ?
C9 Zr1 C2 C3 10.1(6) . . . . ?
C8 Zr1 C2 C3 -11.0(7) . . . . ?
C4 Zr1 C2 C3 -39.6(5) . . . . ?
C10 Zr1 C2 C3 42.5(6) . . . . ?
C7 Zr1 C2 C3 27.2(10) . . . . ?
C6 Zr1 C2 C3 62.3(6) . . . . ?
C5 Zr1 C2 C3 -79.8(6) . . . . ?
C1 Zr1 C2 C3 -117.3(7) . . . . ?
Ir1 Zr1 C2 C3 133.0(5) 5_556 . . . ?
Ir1 Zr1 C2 C3 -131.0(5) . . . . ?
C3 Zr1 C2 C1 117.3(7) . . . . ?
C9 Zr1 C2 C1 127.4(5) . . . . ?
C8 Zr1 C2 C1 106.4(6) . . . . ?
C4 Zr1 C2 C1 77.8(6) . . . . ?
C10 Zr1 C2 C1 159.8(5) . . . . ?
C7 Zr1 C2 C1 144.5(7) . . . . ?
C6 Zr1 C2 C1 179.6(5) . . . . ?
C5 Zr1 C2 C1 37.5(5) . . . . ?
Ir1 Zr1 C2 C1 -109.6(5) 5_556 . . . ?
Ir1 Zr1 C2 C1 -13.7(6) . . . . ?
C1 C2 C3 C4 1.3(9) . . . . ?
Zr1 C2 C3 C4 69.0(5) . . . . ?
C1 C2 C3 Zr1 -67.6(5) . . . . ?
C9 Zr1 C3 C2 -170.0(6) . . . . ?
C8 Zr1 C3 C2 171.8(5) . . . . ?
C4 Zr1 C3 C2 111.7(7) . . . . ?
C10 Zr1 C3 C2 -139.2(5) . . . . ?
C7 Zr1 C3 C2 -167.2(5) . . . . ?
C6 Zr1 C3 C2 -134.6(5) . . . . ?
C5 Zr1 C3 C2 74.8(5) . . . . ?
C1 Zr1 C3 C2 34.8(5) . . . . ?
Ir1 Zr1 C3 C2 -48.0(5) 5_556 . . . ?
Ir1 Zr1 C3 C2 68.9(6) . . . . ?
C9 Zr1 C3 C4 78.3(5) . . . . ?
C8 Zr1 C3 C4 60.1(5) . . . . ?
C10 Zr1 C3 C4 109.1(5) . . . . ?
C2 Zr1 C3 C4 -111.7(7) . . . . ?
C7 Zr1 C3 C4 81.1(6) . . . . ?
C6 Zr1 C3 C4 113.7(5) . . . . ?
C5 Zr1 C3 C4 -36.9(5) . . . . ?
C1 Zr1 C3 C4 -76.9(5) . . . . ?
Ir1 Zr1 C3 C4 -159.7(5) 5_556 . . . ?
Ir1 Zr1 C3 C4 -42.8(6) . . . . ?
C2 C3 C4 C5 -1.3(8) . . . . ?
Zr1 C3 C4 C5 69.2(5) . . . . ?
C2 C3 C4 Zr1 -70.5(5) . . . . ?
C3 Zr1 C4 C5 -113.4(7) . . . . ?
C9 Zr1 C4 C5 154.7(6) . . . . ?
C8 Zr1 C4 C5 125.1(5) . . . . ?
C10 Zr1 C4 C5 176.5(5) . . . . ?
C2 Zr1 C4 C5 -75.7(5) . . . . ?
C7 Zr1 C4 C5 127.5(5) . . . . ?
C6 Zr1 C4 C5 163.0(5) . . . . ?
C1 Zr1 C4 C5 -36.9(5) . . . . ?
Ir1 Zr1 C4 C5 -85.8(6) 5_556 . . . ?
Ir1 Zr1 C4 C5 35.9(5) . . . . ?
C9 Zr1 C4 C3 -91.9(6) . . . . ?
C8 Zr1 C4 C3 -121.5(5) . . . . ?
C10 Zr1 C4 C3 -70.1(5) . . . . ?
C2 Zr1 C4 C3 37.7(5) . . . . ?
C7 Zr1 C4 C3 -119.1(5) . . . . ?
C6 Zr1 C4 C3 -83.7(5) . . . . ?
C5 Zr1 C4 C3 113.4(7) . . . . ?
C1 Zr1 C4 C3 76.5(5) . . . . ?
Ir1 Zr1 C4 C3 27.6(6) 5_556 . . . ?
Ir1 Zr1 C4 C3 149.2(5) . . . . ?
C3 C4 C5 C1 0.8(8) . . . . ?
Zr1 C4 C5 C1 67.7(5) . . . . ?
C3 C4 C5 Zr1 -66.9(5) . . . . ?
C2 C1 C5 C4 0.0(8) . . . . ?
Zr1 C1 C5 C4 -65.7(5) . . . . ?
C2 C1 C5 Zr1 65.7(5) . . . . ?
C3 Zr1 C5 C4 38.6(5) . . . . ?
C9 Zr1 C5 C4 -24.3(6) . . . . ?
C8 Zr1 C5 C4 -56.5(6) . . . . ?
C10 Zr1 C5 C4 -4.2(6) . . . . ?
C2 Zr1 C5 C4 78.6(5) . . . . ?
C7 Zr1 C5 C4 -72.0(6) . . . . ?
C6 Zr1 C5 C4 -31.0(8) . . . . ?
C1 Zr1 C5 C4 114.8(7) . . . . ?
Ir1 Zr1 C5 C4 118.9(5) 5_556 . . . ?
Ir1 Zr1 C5 C4 -145.7(5) . . . . ?
C3 Zr1 C5 C1 -76.2(5) . . . . ?
C9 Zr1 C5 C1 -139.1(5) . . . . ?
C8 Zr1 C5 C1 -171.3(5) . . . . ?
C4 Zr1 C5 C1 -114.8(7) . . . . ?
C10 Zr1 C5 C1 -119.0(5) . . . . ?
C2 Zr1 C5 C1 -36.3(4) . . . . ?
C7 Zr1 C5 C1 173.2(4) . . . . ?
C6 Zr1 C5 C1 -145.8(6) . . . . ?
Ir1 Zr1 C5 C1 4.0(5) 5_556 . . . ?
Ir1 Zr1 C5 C1 99.5(5) . . . . ?
C3 Zr1 C6 C10 -8.9(6) . . . . ?
C9 Zr1 C6 C10 36.9(5) . . . . ?
C8 Zr1 C6 C10 77.5(5) . . . . ?
C4 Zr1 C6 C10 26.9(6) . . . . ?
C2 Zr1 C6 C10 -38.9(6) . . . . ?
C7 Zr1 C6 C10 115.9(7) . . . . ?
C5 Zr1 C6 C10 45.4(8) . . . . ?
C1 Zr1 C6 C10 -38.3(11) . . . . ?
Ir1 Zr1 C6 C10 -109.8(5) 5_556 . . . ?
Ir1 Zr1 C6 C10 153.6(4) . . . . ?
C3 Zr1 C6 C7 -124.8(5) . . . . ?
C9 Zr1 C6 C7 -79.0(5) . . . . ?
C8 Zr1 C6 C7 -38.4(5) . . . . ?
C4 Zr1 C6 C7 -89.0(6) . . . . ?
C10 Zr1 C6 C7 -115.9(7) . . . . ?
C2 Zr1 C6 C7 -154.8(5) . . . . ?
C5 Zr1 C6 C7 -70.6(8) . . . . ?
C1 Zr1 C6 C7 -154.2(8) . . . . ?
Ir1 Zr1 C6 C7 134.3(5) 5_556 . . . ?
Ir1 Zr1 C6 C7 37.6(5) . . . . ?
C10 C6 C7 C8 0.7(8) . . . . ?
Zr1 C6 C7 C8 65.9(5) . . . . ?
C10 C6 C7 Zr1 -65.2(5) . . . . ?
C3 Zr1 C7 C6 72.4(6) . . . . ?
C9 Zr1 C7 C6 75.8(5) . . . . ?
C8 Zr1 C7 C6 113.4(7) . . . . ?
C4 Zr1 C7 C6 109.0(5) . . . . ?
C10 Zr1 C7 C6 36.2(5) . . . . ?
C2 Zr1 C7 C6 54.9(9) . . . . ?
C5 Zr1 C7 C6 142.5(5) . . . . ?
C1 Zr1 C7 C6 154.5(8) . . . . ?
Ir1 Zr1 C7 C6 -46.7(5) 5_556 . . . ?
Ir1 Zr1 C7 C6 -144.4(5) . . . . ?
C3 Zr1 C7 C8 -41.1(6) . . . . ?
C9 Zr1 C7 C8 -37.6(5) . . . . ?
C4 Zr1 C7 C8 -4.4(6) . . . . ?
C10 Zr1 C7 C8 -77.2(5) . . . . ?
C2 Zr1 C7 C8 -58.5(9) . . . . ?
C6 Zr1 C7 C8 -113.4(7) . . . . ?
C5 Zr1 C7 C8 29.1(6) . . . . ?
C1 Zr1 C7 C8 41.1(11) . . . . ?
Ir1 Zr1 C7 C8 -160.2(5) 5_556 . . . ?
Ir1 Zr1 C7 C8 102.2(5) . . . . ?
C6 C7 C8 C9 0.4(8) . . . . ?
Zr1 C7 C8 C9 67.7(5) . . . . ?
C6 C7 C8 Zr1 -67.3(5) . . . . ?
C3 Zr1 C8 C9 35.2(6) . . . . ?
C4 Zr1 C8 C9 63.2(6) . . . . ?
C10 Zr1 C8 C9 -36.2(5) . . . . ?
C2 Zr1 C8 C9 41.0(7) . . . . ?
C7 Zr1 C8 C9 -112.8(7) . . . . ?
C6 Zr1 C8 C9 -75.9(6) . . . . ?
C5 Zr1 C8 C9 88.9(6) . . . . ?
C1 Zr1 C8 C9 82.7(6) . . . . ?
Ir1 Zr1 C8 C9 -85.8(6) 5_556 . . . ?
Ir1 Zr1 C8 C9 170.9(5) . . . . ?
C3 Zr1 C8 C7 148.1(5) . . . . ?
C9 Zr1 C8 C7 112.8(7) . . . . ?
C4 Zr1 C8 C7 176.0(5) . . . . ?
C10 Zr1 C8 C7 76.7(5) . . . . ?
C2 Zr1 C8 C7 153.8(5) . . . . ?
C6 Zr1 C8 C7 36.9(5) . . . . ?
C5 Zr1 C8 C7 -158.3(5) . . . . ?
C1 Zr1 C8 C7 -164.4(4) . . . . ?
Ir1 Zr1 C8 C7 27.0(6) 5_556 . . . ?
Ir1 Zr1 C8 C7 -76.3(5) . . . . ?
C7 C8 C9 C10 -1.3(9) . . . . ?
Zr1 C8 C9 C10 67.2(6) . . . . ?
C7 C8 C9 Zr1 -68.5(5) . . . . ?
C3 Zr1 C9 C10 100.3(6) . . . . ?
C8 Zr1 C9 C10 -115.4(8) . . . . ?
C4 Zr1 C9 C10 134.1(6) . . . . ?
C2 Zr1 C9 C10 95.0(6) . . . . ?
C7 Zr1 C9 C10 -76.9(6) . . . . ?
C6 Zr1 C9 C10 -37.0(5) . . . . ?
C5 Zr1 C9 C10 147.1(5) . . . . ?
C1 Zr1 C9 C10 123.3(6) . . . . ?
Ir1 Zr1 C9 C10 3.8(6) 5_556 . . . ?
Ir1 Zr1 C9 C10 -126.1(5) . . . . ?
C3 Zr1 C9 C8 -144.3(6) . . . . ?
C4 Zr1 C9 C8 -110.5(6) . . . . ?
C10 Zr1 C9 C8 115.4(8) . . . . ?
C2 Zr1 C9 C8 -149.7(5) . . . . ?
C7 Zr1 C9 C8 38.5(5) . . . . ?
C6 Zr1 C9 C8 78.3(6) . . . . ?
C5 Zr1 C9 C8 -97.6(6) . . . . ?
C1 Zr1 C9 C8 -121.3(5) . . . . ?
Ir1 Zr1 C9 C8 119.2(5) 5_556 . . . ?
Ir1 Zr1 C9 C8 -10.8(6) . . . . ?
C8 C9 C10 C6 1.8(9) . . . . ?
Zr1 C9 C10 C6 68.8(6) . . . . ?
C8 C9 C10 Zr1 -67.0(6) . . . . ?
C7 C6 C10 C9 -1.5(9) . . . . ?
Zr1 C6 C10 C9 -67.7(6) . . . . ?
C7 C6 C10 Zr1 66.2(5) . . . . ?
C3 Zr1 C10 C9 -73.8(6) . . . . ?
C8 Zr1 C10 C9 36.9(5) . . . . ?
C4 Zr1 C10 C9 -43.1(6) . . . . ?
C2 Zr1 C10 C9 -94.4(6) . . . . ?
C7 Zr1 C10 C9 78.3(6) . . . . ?
C6 Zr1 C10 C9 114.4(8) . . . . ?
C5 Zr1 C10 C9 -40.9(7) . . . . ?
C1 Zr1 C10 C9 -80.3(6) . . . . ?
Ir1 Zr1 C10 C9 -176.8(5) 5_556 . . . ?
Ir1 Zr1 C10 C9 77.4(6) . . . . ?
C3 Zr1 C10 C6 171.8(5) . . . . ?
C9 Zr1 C10 C6 -114.4(8) . . . . ?
C8 Zr1 C10 C6 -77.5(5) . . . . ?
C4 Zr1 C10 C6 -157.5(5) . . . . ?
C2 Zr1 C10 C6 151.2(5) . . . . ?
C7 Zr1 C10 C6 -36.1(5) . . . . ?
C5 Zr1 C10 C6 -155.3(5) . . . . ?
C1 Zr1 C10 C6 165.3(5) . . . . ?
Ir1 Zr1 C10 C6 68.8(5) 5_556 . . . ?
Ir1 Zr1 C10 C6 -37.0(6) . . . . ?
C12 Ir1 C11 C15 116.5(5) . . . . ?
C14 Ir1 C11 C15 37.5(4) . . . . ?
C13 Ir1 C11 C15 78.6(4) . . . . ?
Zr1 Ir1 C11 C15 -147.9(3) 5_556 . . . ?
Zr1 Ir1 C11 C15 -24.5(6) . . . . ?
C15 Ir1 C11 C12 -116.5(5) . . . . ?
C14 Ir1 C11 C12 -79.0(4) . . . . ?
C13 Ir1 C11 C12 -37.9(4) . . . . ?
Zr1 Ir1 C11 C12 95.6(3) 5_556 . . . ?
Zr1 Ir1 C11 C12 -141.0(3) . . . . ?
C15 Ir1 C11 C16 121.0(8) . . . . ?
C12 Ir1 C11 C16 -122.5(8) . . . . ?
C14 Ir1 C11 C16 158.4(7) . . . . ?
C13 Ir1 C11 C16 -160.4(7) . . . . ?
Zr1 Ir1 C11 C16 -26.9(7) 5_556 . . . ?
Zr1 Ir1 C11 C16 96.4(7) . . . . ?
C15 C11 C12 C13 0.5(7) . . . . ?
C16 C11 C12 C13 -170.5(6) . . . . ?
Ir1 C11 C12 C13 63.4(4) . . . . ?
C15 C11 C12 C17 169.1(6) . . . . ?
C16 C11 C12 C17 -1.9(10) . . . . ?
Ir1 C11 C12 C17 -128.0(7) . . . . ?
C15 C11 C12 Ir1 -62.8(4) . . . . ?
C16 C11 C12 Ir1 126.1(6) . . . . ?
C11 Ir1 C12 C13 -115.9(5) . . . . ?
C15 Ir1 C12 C13 -78.0(4) . . . . ?
C14 Ir1 C12 C13 -36.8(4) . . . . ?
Zr1 Ir1 C12 C13 143.4(3) 5_556 . . . ?
Zr1 Ir1 C12 C13 18.6(7) . . . . ?
C15 Ir1 C12 C11 37.9(4) . . . . ?
C14 Ir1 C12 C11 79.1(4) . . . . ?
C13 Ir1 C12 C11 115.9(5) . . . . ?
Zr1 Ir1 C12 C11 -100.7(3) 5_556 . . . ?
Zr1 Ir1 C12 C11 134.5(4) . . . . ?
C11 Ir1 C12 C17 122.9(8) . . . . ?
C15 Ir1 C12 C17 160.8(8) . . . . ?
C14 Ir1 C12 C17 -158.0(8) . . . . ?
C13 Ir1 C12 C17 -121.2(8) . . . . ?
Zr1 Ir1 C12 C17 22.2(7) 5_556 . . . ?
Zr1 Ir1 C12 C17 -102.7(7) . . . . ?
C11 C12 C13 C14 2.1(7) . . . . ?
C17 C12 C13 C14 -166.7(6) . . . . ?
Ir1 C12 C13 C14 65.2(4) . . . . ?
C11 C12 C13 C18 172.1(6) . . . . ?
C17 C12 C13 C18 3.3(10) . . . . ?
Ir1 C12 C13 C18 -124.8(6) . . . . ?
C11 C12 C13 Ir1 -63.1(4) . . . . ?
C17 C12 C13 Ir1 128.1(6) . . . . ?
C11 Ir1 C13 C12 37.8(4) . . . . ?
C15 Ir1 C13 C12 80.5(4) . . . . ?
C14 Ir1 C13 C12 116.8(5) . . . . ?
Zr1 Ir1 C13 C12 -56.1(4) 5_556 . . . ?
Zr1 Ir1 C13 C12 -171.8(3) . . . . ?
C11 Ir1 C13 C14 -79.0(4) . . . . ?
C15 Ir1 C13 C14 -36.2(4) . . . . ?
C12 Ir1 C13 C14 -116.8(5) . . . . ?
Zr1 Ir1 C13 C14 -172.9(3) 5_556 . . . ?
Zr1 Ir1 C13 C14 71.4(4) . . . . ?
C11 Ir1 C13 C18 156.0(7) . . . . ?
C15 Ir1 C13 C18 -161.3(7) . . . . ?
C12 Ir1 C13 C18 118.1(8) . . . . ?
C14 Ir1 C13 C18 -125.1(8) . . . . ?
Zr1 Ir1 C13 C18 62.0(7) 5_556 . . . ?
Zr1 Ir1 C13 C18 -53.7(7) . . . . ?
C12 C13 C14 C15 -3.9(7) . . . . ?
C18 C13 C14 C15 -173.4(6) . . . . ?
Ir1 C13 C14 C15 59.9(4) . . . . ?
C12 C13 C14 C19 167.7(6) . . . . ?
C18 C13 C14 C19 -1.8(11) . . . . ?
Ir1 C13 C14 C19 -128.5(7) . . . . ?
C12 C13 C14 Ir1 -63.8(4) . . . . ?
C18 C13 C14 Ir1 126.7(7) . . . . ?
C11 Ir1 C14 C15 -38.7(4) . . . . ?
C12 Ir1 C14 C15 -80.9(4) . . . . ?
C13 Ir1 C14 C15 -118.6(5) . . . . ?
Zr1 Ir1 C14 C15 -79.7(15) 5_556 . . . ?
Zr1 Ir1 C14 C15 118.0(3) . . . . ?
C11 Ir1 C14 C13 79.9(4) . . . . ?
C15 Ir1 C14 C13 118.6(5) . . . . ?
C12 Ir1 C14 C13 37.7(4) . . . . ?
Zr1 Ir1 C14 C13 38.9(16) 5_556 . . . ?
Zr1 Ir1 C14 C13 -123.4(3) . . . . ?
C11 Ir1 C14 C19 -159.1(9) . . . . ?
C15 Ir1 C14 C19 -120.4(9) . . . . ?
C12 Ir1 C14 C19 158.8(9) . . . . ?
C13 Ir1 C14 C19 121.1(9) . . . . ?
Zr1 Ir1 C14 C19 160.0(10) 5_556 . . . ?
Zr1 Ir1 C14 C19 -2.3(8) . . . . ?
C13 C14 C15 C11 4.2(7) . . . . ?
C19 C14 C15 C11 -167.4(6) . . . . ?
Ir1 C14 C15 C11 64.7(4) . . . . ?
C13 C14 C15 C20 173.4(6) . . . . ?
C19 C14 C15 C20 1.8(11) . . . . ?
Ir1 C14 C15 C20 -126.1(7) . . . . ?
C13 C14 C15 Ir1 -60.5(4) . . . . ?
C19 C14 C15 Ir1 127.9(6) . . . . ?
C12 C11 C15 C14 -2.9(7) . . . . ?
C16 C11 C15 C14 168.2(6) . . . . ?
Ir1 C11 C15 C14 -66.5(4) . . . . ?
C12 C11 C15 C20 -172.4(6) . . . . ?
C16 C11 C15 C20 -1.2(10) . . . . ?
Ir1 C11 C15 C20 124.1(6) . . . . ?
C12 C11 C15 Ir1 63.6(4) . . . . ?
C16 C11 C15 Ir1 -125.3(6) . . . . ?
C11 Ir1 C15 C14 115.4(5) . . . . ?
C12 Ir1 C15 C14 78.1(4) . . . . ?
C13 Ir1 C15 C14 36.0(4) . . . . ?
Zr1 Ir1 C15 C14 167.9(3) 5_556 . . . ?
Zr1 Ir1 C15 C14 -76.4(4) . . . . ?
C12 Ir1 C15 C11 -37.3(4) . . . . ?
C14 Ir1 C15 C11 -115.4(5) . . . . ?
C13 Ir1 C15 C11 -79.4(4) . . . . ?
Zr1 Ir1 C15 C11 52.5(5) 5_556 . . . ?
Zr1 Ir1 C15 C11 168.2(3) . . . . ?
C11 Ir1 C15 C20 -120.2(8) . . . . ?
C12 Ir1 C15 C20 -157.5(8) . . . . ?
C14 Ir1 C15 C20 124.4(8) . . . . ?
C13 Ir1 C15 C20 160.4(8) . . . . ?
Zr1 Ir1 C15 C20 -67.7(8) 5_556 . . . ?
Zr1 Ir1 C15 C20 48.0(7) . . . . ?
